data_1008041
loop_
_publ_author_name
'Aleonard, S'
'le Fur, Y'
'Pontonnier, L'
'Gorius, M F'
'Roux, M T'

_publ_section_title
;
Quelques Fluorures Mixtes Terre Rare - Metal Alcalin de Structures
derivees de celle de la Fluorine
;
_journal_coden_ASTM ANCPAC
_journal_name_full 'Annales de Chimie (Paris) (Vol=Year)'
_journal_page_first 417
_journal_page_last 427
_journal_volume 1978
_journal_year 1978
_chemical_formula_structural 'K Er F4'
_chemical_formula_sum 'Er F4 K'
_chemical_name_systematic 'Potassium erbium fluoride'
_space_group_IT_number 151
_symmetry_cell_setting trigonal
_symmetry_Int_Tables_number 151
_symmetry_space_group_name_Hall 'P 31 2 (0 0 4)'
_symmetry_space_group_name_H-M 'P 31 1 2'
_cell_angle_alpha 90
_cell_angle_beta 90
_cell_angle_gamma 120
_cell_formula_units_Z 18
_cell_length_a 14.08
_cell_length_b 14.08
_cell_length_c 10.12
_cell_volume 1737.5
_cod_database_code 1008041

loop_
_symmetry_equiv_pos_as_xyz
x,y,z
-y,x-y,1/3+z
y-x,-x,2/3+z
x,x-y,-z
-y,-x,2/3-z
y-x,y,1/3-z

loop_
_atom_site_label
_atom_site_fract_x
_atom_site_fract_y
_atom_site_fract_z
? ? ? ?
